data_4118502
loop_
_publ_author_name
'Takashi Shirahata'
'Keita Shiratori'
'Shouhei Kumeta'
'Tadashi Kawamoto'
'Tadahiko Ishikawa'
'Shin-ya Koshihara'
'Yoshiaki Nakano'
'Hideki Yamochi'
'Misaki, Yohji'
'Takehiko Mori'

_publ_contact_author_address
;
Department of Applied Chemistry, 
Graduate School of Science and Engineering, 
Ehime University, 
3 Bunkyo-cho, Matsuyama 790-8577, Japan
;
_publ_contact_author_email shirahata.takashi.mj@ehime-u.ac.jp
_publ_contact_author_fax +81-89-927-9922
_publ_contact_author_name 'Dr Takashi Shirahata'
_publ_contact_author_phone +81-89-927-8537
_publ_section_title
;
 Structural Transitions from Triangular to Square Molecular Arrangements
 in the Quasi-One-Dimensional Molecular Conductors (DMEDO-TTF)2XF6 (X = P,
 As, and Sb)
;
_journal_name_full 'Journal of the American Chemical Society'
_journal_page_first 13330
_journal_page_last 13340
_journal_paper_doi 10.1021/ja303435n
_journal_volume 134
_journal_year 2012
_chemical_formula_sum 'C20 H20 F6 O4 P S8'
_chemical_formula_weight 725.81
_chemical_name_systematic
; 
 ? 
;
_space_group_IT_number 2
_symmetry_cell_setting triclinic
_symmetry_space_group_name_Hall '-P 1'
_symmetry_space_group_name_H-M 'P -1'
_atom_sites_solution_hydrogens geom
_atom_sites_solution_primary direct
_atom_sites_solution_secondary difmap
_audit_creation_method SHELXL-97
_cell_angle_alpha 99.45(2)
_cell_angle_beta 102.23(2)
_cell_angle_gamma 74.82(2)
_cell_formula_units_Z 1
_cell_length_a 7.657(2)
_cell_length_b 13.517(3)
_cell_length_c 7.1170(10)
_cell_measurement_reflns_used 25
_cell_measurement_temperature 293
_cell_measurement_theta_max 14.7
_cell_measurement_theta_min 12.6
_cell_volume 690.1(3)
_computing_cell_refinement WinAFC
_computing_data_collection WinAFC
_computing_data_reduction CrystalStructure
_computing_molecular_graphics 'CrystalStructure 4.0'
_computing_publication_material 'CrystalStructure 4.0 (Rigaku, 2010)'
_computing_structure_refinement 'SHELXL97 (Sheldrick, 2008)'
_computing_structure_solution 'Il Milione (Burla, et al., 2007)'
_diffrn_ambient_temperature 293
_diffrn_measured_fraction_theta_full 0.999
_diffrn_measured_fraction_theta_max 0.999
_diffrn_measurement_device_type 'Rigaku AFC7R'
_diffrn_measurement_method \w-2\q
_diffrn_radiation_monochromator graphite
_diffrn_radiation_source 'fine-focus sealed tube'
_diffrn_radiation_type MoK\a
_diffrn_radiation_wavelength 0.71069
_diffrn_reflns_av_R_equivalents 0.0174
_diffrn_reflns_av_sigmaI/netI 0.0653
_diffrn_reflns_limit_h_max 10
_diffrn_reflns_limit_h_min -10
_diffrn_reflns_limit_k_max 18
_diffrn_reflns_limit_k_min -18
_diffrn_reflns_limit_l_max 10
_diffrn_reflns_limit_l_min 0
_diffrn_reflns_number 4304
_diffrn_reflns_theta_full 30.00
_diffrn_reflns_theta_max 30.00
_diffrn_reflns_theta_min 1.57
_diffrn_standards_decay_% 0.18
_diffrn_standards_interval_count 150
_diffrn_standards_number 3
_exptl_absorpt_coefficient_mu 0.775
_exptl_absorpt_correction_T_max 0.9847
_exptl_absorpt_correction_T_min 0.7469
_exptl_absorpt_correction_type psi-scan
_exptl_absorpt_process_details
;
North, Phillips & Mathews, 1968 
;
_exptl_crystal_colour black
_exptl_crystal_density_diffrn 1.746
_exptl_crystal_description plate
_exptl_crystal_F_000 369
_exptl_crystal_size_max 0.60
_exptl_crystal_size_mid 0.12
_exptl_crystal_size_min 0.06
_refine_diff_density_max 0.733
_refine_diff_density_min -0.504
_refine_diff_density_rms 0.108
_refine_ls_extinction_method none
_refine_ls_goodness_of_fit_ref 1.003
_refine_ls_hydrogen_treatment constr
_refine_ls_matrix_type full
_refine_ls_number_parameters 199
_refine_ls_number_reflns 4002
_refine_ls_number_restraints 0
_refine_ls_restrained_S_all 1.003
_refine_ls_R_factor_all 0.1337
_refine_ls_R_factor_gt 0.0570
_refine_ls_shift/su_max 0.000
_refine_ls_shift/su_mean 0.000
_refine_ls_structure_factor_coef Fsqd
_refine_ls_weighting_details 'calc w=1/[\s^2^(Fo^2^)+(0.1004P)^2^+0.0000P] where P=(Fo^2^+2Fc^2^)/3'
_refine_ls_weighting_scheme calc
_refine_ls_wR_factor_gt 0.1532
_refine_ls_wR_factor_ref 0.1892
_reflns_number_gt 2132
_reflns_number_total 4002
_reflns_threshold_expression >2sigma(I)
_cod_data_source_file ja303435n_si_002_3.cif
_cod_data_source_block DMEDO-TTF_2_PF_6_HT
_cod_database_code 4118502

loop_
_symmetry_equiv_pos_as_xyz
'x, y, z'
'-x, -y, -z'

loop_
_atom_site_label
_atom_site_type_symbol
_atom_site_fract_x
_atom_site_fract_y
_atom_site_fract_z
_atom_site_U_iso_or_equiv
_atom_site_adp_type
_atom_site_occupancy
_atom_site_symmetry_multiplicity
_atom_site_calc_flag
_atom_site_refinement_flags
_atom_site_disorder_assembly
_atom_site_disorder_group
S1 S 0.36726(13) 0.63234(8) 0.75410(16) 0.0445(3) Uani 1 1 d . . .
S2 S 0.74350(13) 0.50775(7) 0.79263(16) 0.0427(3) Uani 1 1 d . . .
S3 S 0.21038(13) 0.43073(8) 0.67779(17) 0.0460(3) Uani 1 1 d . . .
S4 S 0.58928(14) 0.29903(8) 0.71671(17) 0.0475(3) Uani 1 1 d . . .
O1 O 0.0804(5) 0.2632(3) 0.6106(5) 0.0660(9) Uani 1 1 d . . .
O2 O 0.4502(5) 0.1339(2) 0.6406(5) 0.0647(9) Uani 1 1 d . . .
C1 C 0.5117(5) 0.5098(3) 0.7503(6) 0.0386(8) Uani 1 1 d . . .
C2 C 0.4460(5) 0.4230(3) 0.7179(6) 0.0395(8) Uani 1 1 d . . .
C3 C 0.5416(5) 0.6993(3) 0.8050(6) 0.0395(8) Uani 1 1 d . . .
C4 C 0.7156(5) 0.6425(3) 0.8235(6) 0.0375(8) Uani 1 1 d . . .
C5 C 0.2362(6) 0.2984(3) 0.6475(7) 0.0497(10) Uani 1 1 d . A .
C6 C 0.4071(6) 0.2383(3) 0.6630(7) 0.0500(10) Uani 1 1 d . A .
C7 C 0.4793(6) 0.8147(3) 0.8212(7) 0.0533(11) Uani 1 1 d . . .
H7A H 0.5838 0.8439 0.8368 0.080 Uiso 1 1 calc R . .
H7B H 0.4194 0.8392 0.9313 0.080 Uiso 1 1 calc R . .
H7C H 0.3949 0.8350 0.7060 0.080 Uiso 1 1 calc R . .
C8 C 0.8879(5) 0.6803(3) 0.8660(7) 0.0495(10) Uani 1 1 d . . .
H8A H 0.9520 0.6573 0.7587 0.074 Uiso 1 1 calc R . .
H8B H 0.9649 0.6536 0.9803 0.074 Uiso 1 1 calc R . .
H8C H 0.8577 0.7544 0.8863 0.074 Uiso 1 1 calc R . .
C9A C 0.112(3) 0.1578(14) 0.544(4) 0.070(5) Uani 0.56(3) 1 d P A 1
H9A1 H 0.1132 0.1486 0.4061 0.084 Uiso 0.56(3) 1 calc PR A 1
H9A2 H 0.0119 0.1312 0.5634 0.084 Uiso 0.56(3) 1 calc PR A 1
C10A C 0.298(2) 0.0945(9) 0.651(4) 0.069(5) Uani 0.56(3) 1 d P A 1
H10A H 0.2907 0.0959 0.7853 0.083 Uiso 0.56(3) 1 calc PR A 1
H10B H 0.3184 0.0232 0.5929 0.083 Uiso 0.56(3) 1 calc PR A 1
C9B C 0.127(4) 0.1527(19) 0.637(5) 0.073(6) Uani 0.44(3) 1 d P A 2
H9B1 H 0.1563 0.1454 0.7742 0.088 Uiso 0.44(3) 1 calc PR A 2
H9B2 H 0.0210 0.1241 0.5815 0.088 Uiso 0.44(3) 1 calc PR A 2
C10B C 0.281(3) 0.0960(12) 0.546(4) 0.067(5) Uani 0.44(3) 1 d P A 2
H10C H 0.2535 0.1047 0.4097 0.080 Uiso 0.44(3) 1 calc PR A 2
H10D H 0.3030 0.0230 0.5578 0.080 Uiso 0.44(3) 1 calc PR A 2
P1 P 0.0000 0.0000 0.0000 0.0533(4) Uani 1 2 d S . .
F1 F 0.0354(6) -0.0216(4) -0.2135(6) 0.1231(16) Uani 1 1 d . . .
F2 F -0.1933(4) -0.0285(3) -0.0614(6) 0.0897(11) Uani 1 1 d . . .
F3 F 0.0922(5) -0.1158(3) 0.0272(8) 0.1302(18) Uani 1 1 d . . .

loop_
_atom_site_aniso_label
_atom_site_aniso_U_11
_atom_site_aniso_U_22
_atom_site_aniso_U_33
_atom_site_aniso_U_23
_atom_site_aniso_U_13
_atom_site_aniso_U_12
S1 0.0320(5) 0.0392(5) 0.0630(7) 0.0058(5) 0.0135(4) -0.0056(4)
S2 0.0330(5) 0.0369(5) 0.0578(7) 0.0065(4) 0.0098(4) -0.0056(4)
S3 0.0384(5) 0.0436(5) 0.0589(7) 0.0036(5) 0.0134(5) -0.0122(4)
S4 0.0446(6) 0.0384(5) 0.0597(7) 0.0055(5) 0.0126(5) -0.0074(4)
O1 0.062(2) 0.066(2) 0.081(2) -0.0004(18) 0.0162(18) -0.0366(17)
O2 0.082(2) 0.0358(16) 0.082(2) 0.0043(15) 0.0215(19) -0.0185(15)
C1 0.0349(18) 0.039(2) 0.042(2) 0.0085(16) 0.0069(16) -0.0074(15)
C2 0.0357(19) 0.041(2) 0.043(2) 0.0063(17) 0.0087(16) -0.0077(15)
C3 0.0398(19) 0.0338(18) 0.048(2) 0.0049(16) 0.0141(17) -0.0089(15)
C4 0.0359(19) 0.0344(18) 0.044(2) 0.0043(16) 0.0110(16) -0.0077(14)
C5 0.057(3) 0.046(2) 0.055(3) 0.0021(19) 0.016(2) -0.024(2)
C6 0.063(3) 0.039(2) 0.053(3) 0.0025(19) 0.018(2) -0.0160(19)
C7 0.050(2) 0.039(2) 0.072(3) 0.000(2) 0.018(2) -0.0099(18)
C8 0.041(2) 0.048(2) 0.063(3) 0.004(2) 0.009(2) -0.0160(18)
C9A 0.094(9) 0.057(7) 0.076(11) 0.003(9) 0.014(10) -0.048(7)
C10A 0.103(10) 0.054(6) 0.064(11) -0.004(6) 0.019(8) -0.046(6)
C9B 0.100(13) 0.066(9) 0.072(14) 0.005(11) 0.018(14) -0.050(9)
C10B 0.106(12) 0.055(7) 0.045(10) -0.004(7) 0.011(9) -0.034(7)
P1 0.0505(9) 0.0460(9) 0.0710(12) -0.0029(8) 0.0214(8) -0.0218(7)
F1 0.143(3) 0.179(5) 0.078(3) -0.021(3) 0.043(2) -0.095(3)
F2 0.0613(18) 0.092(2) 0.125(3) -0.001(2) 0.0160(18) -0.0422(17)
F3 0.087(3) 0.056(2) 0.260(6) 0.043(3) 0.052(3) -0.0069(17)

loop_
_atom_type_symbol
_atom_type_description
_atom_type_scat_dispersion_real
_atom_type_scat_dispersion_imag
_atom_type_scat_source
C C 0.0033 0.0016 'International Tables Vol C Tables 4.2.6.8 and 6.1.1.4'
H H 0.0000 0.0000 'International Tables Vol C Tables 4.2.6.8 and 6.1.1.4'
O O 0.0106 0.0060 'International Tables Vol C Tables 4.2.6.8 and 6.1.1.4'
S S 0.1246 0.1234 'International Tables Vol C Tables 4.2.6.8 and 6.1.1.4'
P P 0.1023 0.0942 'International Tables Vol C Tables 4.2.6.8 and 6.1.1.4'
F F 0.0171 0.0103 'International Tables Vol C Tables 4.2.6.8 and 6.1.1.4'

loop_
_geom_angle_atom_site_label_1
_geom_angle_atom_site_label_2
_geom_angle_atom_site_label_3
_geom_angle
_geom_angle_site_symmetry_1
_geom_angle_site_symmetry_3
C1 S1 C3 96.15(18) . .
C1 S2 C4 96.14(17) . .
C5 S3 C2 94.13(19) . .
C6 S4 C2 93.8(2) . .
C5 O1 C9A 112.4(9) . .
C5 O1 C9B 109.8(11) . .
C9A O1 C9B 26.3(7) . .
C6 O2 C10A 111.3(7) . .
C6 O2 C10B 109.3(7) . .
C10A O2 C10B 28.7(5) . .
C2 C1 S2 123.3(3) . .
C2 C1 S1 122.1(3) . .
S2 C1 S1 114.5(2) . .
C1 C2 S3 120.9(3) . .
C1 C2 S4 122.8(3) . .
S3 C2 S4 116.3(2) . .
C4 C3 C7 127.2(4) . .
C4 C3 S1 116.9(3) . .
C7 C3 S1 115.9(3) . .
C3 C4 C8 127.5(4) . .
C3 C4 S2 116.3(3) . .
C8 C4 S2 116.2(3) . .
C6 C5 O1 124.8(4) . .
C6 C5 S3 118.1(3) . .
O1 C5 S3 117.1(3) . .
C5 C6 O2 125.3(4) . .
C5 C6 S4 117.6(3) . .
O2 C6 S4 117.1(3) . .
C3 C7 H7A 109.5 . .
C3 C7 H7B 109.5 . .
H7A C7 H7B 109.5 . .
C3 C7 H7C 109.5 . .
H7A C7 H7C 109.5 . .
H7B C7 H7C 109.5 . .
C4 C8 H8A 109.5 . .
C4 C8 H8B 109.5 . .
H8A C8 H8B 109.5 . .
C4 C8 H8C 109.5 . .
H8A C8 H8C 109.5 . .
H8B C8 H8C 109.5 . .
O1 C9A C10A 112.3(16) . .
O1 C9A H9A1 109.1 . .
C10A C9A H9A1 109.1 . .
O1 C9A H9A2 109.1 . .
C10A C9A H9A2 109.1 . .
H9A1 C9A H9A2 107.9 . .
O2 C10A C9A 112.4(16) . .
O2 C10A H10A 109.1 . .
C9A C10A H10A 109.1 . .
O2 C10A H10B 109.1 . .
C9A C10A H10B 109.1 . .
H10A C10A H10B 107.9 . .
C10B C9B O1 111(2) . .
C10B C9B H9B1 109.4 . .
O1 C9B H9B1 109.4 . .
C10B C9B H9B2 109.4 . .
O1 C9B H9B2 109.4 . .
H9B1 C9B H9B2 108.0 . .
C9B C10B O2 110(2) . .
C9B C10B H10C 109.6 . .
O2 C10B H10C 109.6 . .
C9B C10B H10D 109.6 . .
O2 C10B H10D 109.6 . .
H10C C10B H10D 108.1 . .
F3 P1 F3 180.0 . 2
F3 P1 F1 90.6(3) . 2
F3 P1 F1 89.4(3) 2 2
F3 P1 F1 89.4(3) . .
F3 P1 F1 90.6(3) 2 .
F1 P1 F1 180.0 2 .
F3 P1 F2 89.2(2) . .
F3 P1 F2 90.8(2) 2 .
F1 P1 F2 87.5(2) 2 .
F1 P1 F2 92.5(2) . .
F3 P1 F2 90.8(2) . 2
F3 P1 F2 89.2(2) 2 2
F1 P1 F2 92.5(2) 2 2
F1 P1 F2 87.5(2) . 2
F2 P1 F2 180.0 . 2

loop_
_geom_bond_atom_site_label_1
_geom_bond_atom_site_label_2
_geom_bond_distance
_geom_bond_site_symmetry_2
S1 C1 1.733(4) .
S1 C3 1.748(4) .
S2 C1 1.730(4) .
S2 C4 1.759(4) .
S3 C5 1.729(4) .
S3 C2 1.743(4) .
S4 C6 1.743(5) .
S4 C2 1.745(4) .
O1 C5 1.357(5) .
O1 C9A 1.400(18) .
O1 C9B 1.48(2) .
O2 C6 1.354(5) .
O2 C10A 1.417(13) .
O2 C10B 1.502(18) .
C1 C2 1.362(5) .
C3 C4 1.344(5) .
C3 C7 1.500(5) .
C4 C8 1.493(5) .
C5 C6 1.340(6) .
C7 H7A 0.9600 .
C7 H7B 0.9600 .
C7 H7C 0.9600 .
C8 H8A 0.9600 .
C8 H8B 0.9600 .
C8 H8C 0.9600 .
C9A C10A 1.57(4) .
C9A H9A1 0.9700 .
C9A H9A2 0.9700 .
C10A H10A 0.9700 .
C10A H10B 0.9700 .
C9B C10B 1.45(4) .
C9B H9B1 0.9700 .
C9B H9B2 0.9700 .
C10B H10C 0.9700 .
C10B H10D 0.9700 .
P1 F3 1.565(4) .
P1 F3 1.565(4) 2
P1 F1 1.567(4) 2
P1 F1 1.567(4) .
P1 F2 1.581(3) .
P1 F2 1.581(3) 2
